data_7247075
loop_
_publ_author_name
'Pal, Nilay Kumar'
'Singh, Kuldeep'
'Patra, Moumita'
'Yadav, Suman'
'Pandey, Prabhakar K.'
'Bera, Jitendra K.'

_publ_section_title
;
 Ni(ii)-catalyzed oxidative deamination of benzyl amines with water
;
_journal_issue 16
_journal_name_full 'Green Chemistry'
_journal_page_first 6212
_journal_page_last 6217
_journal_paper_doi 10.1039/D3GC00672G
_journal_volume 25
_journal_year 2023
_chemical_formula_moiety 'C16 H16 N3 Ni0.5 O3 S, C H4 O'
_chemical_formula_sum 'C18 H20 N3 Ni O4 S'
_chemical_formula_weight 433.14
_space_group_crystal_system monoclinic
_space_group_IT_number 15
_space_group_name_Hall '-C 2yc'
_space_group_name_H-M_alt 'C 1 2/c 1'
_atom_sites_solution_hydrogens geom
_atom_sites_solution_primary iterative
_audit_creation_date 2021-06-02
_audit_creation_method
;
Olex2 1.2
(compiled 2018.05.29 svn.r3508 for OlexSys, GUI svn.r5506)
;
_audit_update_record
;
2022-09-24 deposited with the CCDC.	2023-07-19 downloaded from the CCDC.
;
_cell_angle_alpha 90
_cell_angle_beta 95.6180(10)
_cell_angle_gamma 90
_cell_formula_units_Z 8
_cell_length_a 10.6620(4)
_cell_length_b 22.8698(9)
_cell_length_c 14.5817(5)
_cell_measurement_reflns_used 9883
_cell_measurement_temperature 273(2)
_cell_measurement_theta_max 28.30
_cell_measurement_theta_min 2.43
_cell_volume 3538.5(2)
_computing_cell_refinement 'SAINT V8.38A (?, 2016)'
_computing_data_reduction 'SAINT V8.38A (?, 2016)'
_computing_molecular_graphics 'Olex2 (Dolomanov et al., 2009)'
_computing_publication_material 'Olex2 (Dolomanov et al., 2009)'
_computing_structure_refinement 'ShelXL (Sheldrick, 2015)'
_computing_structure_solution 'olex2.solve (Bourhis et al., 2015)'
_diffrn_ambient_temperature 273.15
_diffrn_measured_fraction_theta_full 0.997
_diffrn_measured_fraction_theta_max 0.998
_diffrn_measurement_device_type 'Bruker APEX-II CCD'
_diffrn_measurement_method '\f and \w scans'
_diffrn_radiation_type MoK\a
_diffrn_radiation_wavelength 0.71073
_diffrn_reflns_av_R_equivalents 0.0320
_diffrn_reflns_av_unetI/netI 0.0215
_diffrn_reflns_Laue_measured_fraction_full 0.997
_diffrn_reflns_Laue_measured_fraction_max 0.998
_diffrn_reflns_limit_h_max 14
_diffrn_reflns_limit_h_min -14
_diffrn_reflns_limit_k_max 30
_diffrn_reflns_limit_k_min -30
_diffrn_reflns_limit_l_max 19
_diffrn_reflns_limit_l_min -19
_diffrn_reflns_number 26661
_diffrn_reflns_point_group_measured_fraction_full 0.997
_diffrn_reflns_point_group_measured_fraction_max 0.998
_diffrn_reflns_theta_full 25.242
_diffrn_reflns_theta_max 28.313
_diffrn_reflns_theta_min 2.641
_exptl_absorpt_coefficient_mu 1.246
_exptl_absorpt_correction_T_max 0.9460
_exptl_absorpt_correction_T_min 0.8753
_exptl_absorpt_correction_type numerical
_exptl_absorpt_process_details
;
SADABS-2016/2 (Bruker,2016/2) was used for absorption correction.
wR2(int) was 0.1778 before and 0.0457 after correction.
The Ratio of minimum to maximum transmission is 0.9253.
The \l/2 correction factor is Not present.
;
_exptl_crystal_colour yellow
_exptl_crystal_colour_primary yellow
_exptl_crystal_density_diffrn 1.626
_exptl_crystal_description block
_exptl_crystal_F_000 1800
_exptl_crystal_size_max 0.999
_exptl_crystal_size_mid 0.048
_exptl_crystal_size_min 0.032
_refine_diff_density_max 0.393
_refine_diff_density_min -0.411
_refine_diff_density_rms 0.071
_refine_ls_extinction_method none
_refine_ls_goodness_of_fit_ref 1.068
_refine_ls_hydrogen_treatment constr
_refine_ls_matrix_type full
_refine_ls_number_parameters 233
_refine_ls_number_reflns 4399
_refine_ls_number_restraints 0
_refine_ls_restrained_S_all 1.068
_refine_ls_R_factor_all 0.0374
_refine_ls_R_factor_gt 0.0318
_refine_ls_shift/su_max 0.001
_refine_ls_shift/su_mean 0.000
_refine_ls_structure_factor_coef Fsqd
_refine_ls_weighting_details 'w=1/[\s^2^(Fo^2^)+(0.0411P)^2^+6.8573P] where P=(Fo^2^+2Fc^2^)/3'
_refine_ls_weighting_scheme calc
_refine_ls_wR_factor_gt 0.0871
_refine_ls_wR_factor_ref 0.0914
_reflns_Friedel_coverage 0.000
_reflns_number_gt 3915
_reflns_number_total 4399
_reflns_threshold_expression 'I > 2\s(I)'
_cod_data_source_file d3gc00672g2.cif
_cod_data_source_block Nickel_1
_cod_depositor_comments 'Adding full bibliography for 7247074--7247077.cif.'
_cod_database_code 7247075
_shelx_shelxl_version_number 2018/3
_shelx_space_group_comment
;
The symmetry employed for this shelxl refinement is uniquely defined
by the following loop, which should always be used as a source of
symmetry information in preference to the above space-group names.
They are only intended as comments.
;
_shelx_estimated_absorpt_t_max 0.961
_shelx_estimated_absorpt_t_min 0.369
_olex2_refinement_description
;
1. Fixed Uiso
 At 1.2 times of:
  All C(H) groups, All C(H,H) groups
 At 1.5 times of:
  All C(H,H,H) groups, All O(H) groups
2.a Secondary CH2 refined with riding coordinates:
 C16(H16A,H16B), C15(H15A,H15B), C14(H14A,H14B), C8(H8A,H8B)
2.b Aromatic/amide H refined with riding coordinates:
 C6(H6), C3(H3), C5(H5), C4(H4), C10(H10), C11(H11), C13(H13), C12(H12)
2.c Idealised Me refined as rotating group:
 C1S(H1SA,H1SB,H1SC)
2.d Idealised tetrahedral OH refined as rotating group:
 O1S(H1S)
;
_olex2_submission_special_instructions 'No special instructions were received'

loop_
_space_group_symop_operation_xyz
'x, y, z'
'-x, y, -z+1/2'
'x+1/2, y+1/2, z'
'-x+1/2, y+1/2, -z+1/2'
'-x, -y, -z'
'x, -y, z-1/2'
'-x+1/2, -y+1/2, -z'
'x+1/2, -y+1/2, z-1/2'

loop_
_atom_site_label
_atom_site_type_symbol
_atom_site_fract_x
_atom_site_fract_y
_atom_site_fract_z
_atom_site_U_iso_or_equiv
_atom_site_adp_type
_atom_site_occupancy
_atom_site_site_symmetry_order
_atom_site_calc_flag
_atom_site_refinement_flags_posn
_atom_site_refinement_flags_adp
_atom_site_refinement_flags_occupancy
_atom_site_disorder_assembly
_atom_site_disorder_group
Ni1 Ni 0.500000 0.14556(2) 0.250000 0.01088(8) Uani 1 2 d S T P . .
S1 S 0.31013(4) 0.35751(2) 0.52275(3) 0.01311(10) Uani 1 1 d . . . . .
O2 O 0.33934(12) 0.30456(5) 0.57635(8) 0.0196(3) Uani 1 1 d . . . . .
O3 O 0.41767(12) 0.39674(6) 0.52141(9) 0.0198(3) Uani 1 1 d . . . . .
O1 O 0.19766(12) 0.38720(6) 0.55036(9) 0.0194(3) Uani 1 1 d . . . . .
O1S O 0.22824(14) 0.49647(6) 0.63821(11) 0.0295(3) Uani 1 1 d . . . . .
H1S H 0.231265 0.466053 0.608744 0.044 Uiso 1 1 calc GR . . . .
N2 N 0.72330(12) 0.20258(6) 0.31401(9) 0.0117(3) Uani 1 1 d . . . . .
N1 N 0.56575(12) 0.25064(6) 0.36134(9) 0.0117(3) Uani 1 1 d . . . . .
N3 N 0.61152(13) 0.08838(6) 0.31313(9) 0.0136(3) Uani 1 1 d . . . . .
C2 C 0.67486(14) 0.28145(7) 0.39265(10) 0.0121(3) Uani 1 1 d . . . . .
C16 C 0.26872(15) 0.33580(7) 0.40552(11) 0.0142(3) Uani 1 1 d . . . . .
H16A H 0.211617 0.302744 0.404772 0.017 Uiso 1 1 calc R . . . .
H16B H 0.224094 0.367707 0.372902 0.017 Uiso 1 1 calc R . . . .
C6 C 0.89980(15) 0.27047(7) 0.37906(11) 0.0156(3) Uani 1 1 d . . . . .
H6 H 0.967260 0.249998 0.358852 0.019 Uiso 1 1 calc R . . . .
C3 C 0.69187(15) 0.33286(7) 0.44342(11) 0.0145(3) Uani 1 1 d . . . . .
H3 H 0.624685 0.352667 0.465298 0.017 Uiso 1 1 calc R . . . .
C15 C 0.38167(15) 0.31896(7) 0.35426(11) 0.0145(3) Uani 1 1 d . . . . .
H15A H 0.354494 0.313961 0.289291 0.017 Uiso 1 1 calc R . . . .
H15B H 0.443596 0.350146 0.360224 0.017 Uiso 1 1 calc R . . . .
C14 C 0.44170(14) 0.26242(7) 0.39265(11) 0.0129(3) Uani 1 1 d . . . . .
H14A H 0.450185 0.264425 0.459414 0.016 Uiso 1 1 calc R . . . .
H14B H 0.385904 0.230055 0.374520 0.016 Uiso 1 1 calc R . . . .
C5 C 0.91660(16) 0.32226(8) 0.42833(12) 0.0179(3) Uani 1 1 d . . . . .
H5 H 0.997628 0.337123 0.441031 0.021 Uiso 1 1 calc R . . . .
C7 C 0.77592(15) 0.25091(7) 0.36163(10) 0.0123(3) Uani 1 1 d . . . . .
C4 C 0.81502(16) 0.35283(7) 0.45950(12) 0.0166(3) Uani 1 1 d . . . . .
H4 H 0.830581 0.387518 0.491913 0.020 Uiso 1 1 calc R . . . .
C1 C 0.59648(15) 0.20320(7) 0.31321(11) 0.0124(3) Uani 1 1 d . . . . .
C10 C 0.81839(16) 0.05682(7) 0.37022(11) 0.0162(3) Uani 1 1 d . . . . .
H10 H 0.904992 0.063068 0.375942 0.019 Uiso 1 1 calc R . . . .
C11 C 0.76841(17) 0.00754(8) 0.40889(12) 0.0194(3) Uani 1 1 d . . . . .
H11 H 0.821113 -0.019809 0.440169 0.023 Uiso 1 1 calc R . . . .
C9 C 0.73795(15) 0.09652(7) 0.32310(11) 0.0135(3) Uani 1 1 d . . . . .
C13 C 0.56354(16) 0.04068(7) 0.35207(12) 0.0167(3) Uani 1 1 d . . . . .
H13 H 0.476680 0.035262 0.346250 0.020 Uiso 1 1 calc R . . . .
C8 C 0.78885(15) 0.15118(7) 0.28221(11) 0.0143(3) Uani 1 1 d . . . . .
H8A H 0.878471 0.154465 0.300667 0.017 Uiso 1 1 calc R . . . .
H8B H 0.776806 0.149040 0.215490 0.017 Uiso 1 1 calc R . . . .
C12 C 0.63926(18) -0.00023(8) 0.40019(12) 0.0197(3) Uani 1 1 d . . . . .
H12 H 0.603773 -0.032591 0.426380 0.024 Uiso 1 1 calc R . . . .
C1S C 0.3509(2) 0.51886(9) 0.65816(15) 0.0295(4) Uani 1 1 d . . . . .
H1SA H 0.384546 0.529597 0.601810 0.044 Uiso 1 1 calc GR . . . .
H1SB H 0.403666 0.489574 0.689345 0.044 Uiso 1 1 calc GR . . . .
H1SC H 0.348184 0.552677 0.696920 0.044 Uiso 1 1 calc GR . . . .

loop_
_atom_site_aniso_label
_atom_site_aniso_U_11
_atom_site_aniso_U_22
_atom_site_aniso_U_33
_atom_site_aniso_U_23
_atom_site_aniso_U_13
_atom_site_aniso_U_12
Ni1 0.01072(14) 0.01018(14) 0.01115(14) 0.000 -0.00199(10) 0.000
S1 0.01342(19) 0.01266(19) 0.01316(19) -0.00078(13) 0.00082(14) 0.00259(13)
O2 0.0262(7) 0.0165(6) 0.0164(6) 0.0030(5) 0.0041(5) 0.0064(5)
O3 0.0177(6) 0.0195(6) 0.0214(6) -0.0027(5) -0.0014(5) -0.0027(5)
O1 0.0176(6) 0.0208(6) 0.0202(6) -0.0034(5) 0.0035(5) 0.0059(5)
O1S 0.0252(7) 0.0260(7) 0.0374(8) -0.0107(6) 0.0039(6) 0.0006(6)
N2 0.0106(6) 0.0123(6) 0.0121(6) -0.0005(5) 0.0002(5) 0.0005(5)
N1 0.0103(6) 0.0128(6) 0.0116(6) -0.0013(5) -0.0006(5) 0.0001(5)
N3 0.0141(6) 0.0126(6) 0.0135(6) -0.0012(5) -0.0017(5) 0.0008(5)
C2 0.0109(7) 0.0139(7) 0.0109(7) 0.0015(5) -0.0014(5) -0.0008(6)
C16 0.0119(7) 0.0162(7) 0.0140(7) -0.0015(6) -0.0009(6) 0.0020(6)
C6 0.0117(7) 0.0181(8) 0.0168(7) -0.0002(6) 0.0004(6) 0.0008(6)
C3 0.0145(7) 0.0146(7) 0.0140(7) -0.0014(6) -0.0002(6) 0.0004(6)
C15 0.0139(7) 0.0161(7) 0.0132(7) 0.0001(6) 0.0002(6) 0.0024(6)
C14 0.0104(7) 0.0141(7) 0.0146(7) -0.0005(6) 0.0023(6) 0.0017(6)
C5 0.0124(7) 0.0198(8) 0.0208(8) -0.0014(6) -0.0019(6) -0.0028(6)
C7 0.0132(7) 0.0129(7) 0.0104(7) 0.0003(5) -0.0004(5) 0.0001(6)
C4 0.0178(8) 0.0154(8) 0.0159(8) -0.0034(6) -0.0010(6) -0.0018(6)
C1 0.0129(7) 0.0130(7) 0.0110(7) 0.0020(5) 0.0005(5) 0.0009(6)
C10 0.0154(7) 0.0163(8) 0.0163(7) -0.0026(6) -0.0024(6) 0.0031(6)
C11 0.0227(9) 0.0160(8) 0.0184(8) 0.0005(6) -0.0041(7) 0.0051(6)
C9 0.0154(7) 0.0131(7) 0.0117(7) -0.0031(5) 0.0001(6) 0.0019(6)
C13 0.0174(8) 0.0153(8) 0.0166(7) 0.0009(6) -0.0014(6) -0.0006(6)
C8 0.0133(7) 0.0145(7) 0.0152(7) -0.0015(6) 0.0026(6) 0.0028(6)
C12 0.0246(9) 0.0146(8) 0.0191(8) 0.0034(6) -0.0020(7) -0.0007(7)
C1S 0.0299(10) 0.0299(10) 0.0278(10) 0.0004(8) -0.0021(8) -0.0041(8)

loop_
_atom_type_symbol
_atom_type_description
_atom_type_scat_dispersion_real
_atom_type_scat_dispersion_imag
_atom_type_scat_source
C C 0.0033 0.0016 'International Tables Vol C Tables 4.2.6.8 and 6.1.1.4'
H H 0.0000 0.0000 'International Tables Vol C Tables 4.2.6.8 and 6.1.1.4'
N N 0.0061 0.0033 'International Tables Vol C Tables 4.2.6.8 and 6.1.1.4'
Ni Ni 0.3393 1.1124 'International Tables Vol C Tables 4.2.6.8 and 6.1.1.4'
O O 0.0106 0.0060 'International Tables Vol C Tables 4.2.6.8 and 6.1.1.4'
S S 0.1246 0.1234 'International Tables Vol C Tables 4.2.6.8 and 6.1.1.4'

loop_
_geom_angle_atom_site_label_1
_geom_angle_atom_site_label_2
_geom_angle_atom_site_label_3
_geom_angle
_geom_angle_site_symmetry_1
_geom_angle_site_symmetry_3
_geom_angle_publ_flag
N3 Ni1 N3 95.14(8) . 2_655 ?
C1 Ni1 N3 175.76(6) . 2_655 ?
C1 Ni1 N3 87.65(6) . . ?
C1 Ni1 N3 175.76(6) 2_655 . ?
C1 Ni1 N3 87.65(6) 2_655 2_655 ?
C1 Ni1 C1 89.74(10) . 2_655 ?
O2 S1 O1 111.99(8) . . ?
O2 S1 C16 107.50(8) . . ?
O3 S1 O2 113.03(8) . . ?
O3 S1 O1 112.57(8) . . ?
O3 S1 C16 106.16(8) . . ?
O1 S1 C16 104.95(7) . . ?
C1S O1S H1S 109.5 . . ?
C7 N2 C8 127.77(13) . . ?
C1 N2 C7 110.47(13) . . ?
C1 N2 C8 120.89(13) . . ?
C2 N1 C14 123.58(13) . . ?
C1 N1 C2 109.78(13) . . ?
C1 N1 C14 125.59(13) . . ?
C9 N3 Ni1 121.07(11) . . ?
C13 N3 Ni1 120.24(11) . . ?
C13 N3 C9 118.61(14) . . ?
C3 C2 N1 131.33(15) . . ?
C3 C2 C7 122.03(14) . . ?
C7 C2 N1 106.63(13) . . ?
S1 C16 H16A 108.8 . . ?
S1 C16 H16B 108.8 . . ?
H16A C16 H16B 107.7 . . ?
C15 C16 S1 113.82(11) . . ?
C15 C16 H16A 108.8 . . ?
C15 C16 H16B 108.8 . . ?
C5 C6 H6 121.9 . . ?
C5 C6 C7 116.12(15) . . ?
C7 C6 H6 121.9 . . ?
C2 C3 H3 122.0 . . ?
C4 C3 C2 116.08(15) . . ?
C4 C3 H3 122.0 . . ?
C16 C15 H15A 109.5 . . ?
C16 C15 H15B 109.5 . . ?
H15A C15 H15B 108.0 . . ?
C14 C15 C16 110.91(13) . . ?
C14 C15 H15A 109.5 . . ?
C14 C15 H15B 109.5 . . ?
N1 C14 C15 113.62(13) . . ?
N1 C14 H14A 108.8 . . ?
N1 C14 H14B 108.8 . . ?
C15 C14 H14A 108.8 . . ?
C15 C14 H14B 108.8 . . ?
H14A C14 H14B 107.7 . . ?
C6 C5 H5 119.0 . . ?
C6 C5 C4 121.93(15) . . ?
C4 C5 H5 119.0 . . ?
N2 C7 C2 105.80(13) . . ?
N2 C7 C6 132.33(15) . . ?
C6 C7 C2 121.87(15) . . ?
C3 C4 C5 121.95(15) . . ?
C3 C4 H4 119.0 . . ?
C5 C4 H4 119.0 . . ?
N2 C1 Ni1 120.08(12) . . ?
N1 C1 Ni1 132.59(12) . . ?
N1 C1 N2 107.31(13) . . ?
C11 C10 H10 120.3 . . ?
C9 C10 H10 120.3 . . ?
C9 C10 C11 119.33(16) . . ?
C10 C11 H11 120.5 . . ?
C12 C11 C10 119.04(16) . . ?
C12 C11 H11 120.5 . . ?
N3 C9 C10 121.65(15) . . ?
N3 C9 C8 117.66(14) . . ?
C10 C9 C8 120.68(15) . . ?
N3 C13 H13 118.9 . . ?
N3 C13 C12 122.21(16) . . ?
C12 C13 H13 118.9 . . ?
N2 C8 C9 109.78(13) . . ?
N2 C8 H8A 109.7 . . ?
N2 C8 H8B 109.7 . . ?
C9 C8 H8A 109.7 . . ?
C9 C8 H8B 109.7 . . ?
H8A C8 H8B 108.2 . . ?
C11 C12 H12 120.4 . . ?
C13 C12 C11 119.14(16) . . ?
C13 C12 H12 120.4 . . ?
O1S C1S H1SA 109.5 . . ?
O1S C1S H1SB 109.5 . . ?
O1S C1S H1SC 109.5 . . ?
H1SA C1S H1SB 109.5 . . ?
H1SA C1S H1SC 109.5 . . ?
H1SB C1S H1SC 109.5 . . ?

loop_
_geom_bond_atom_site_label_1
_geom_bond_atom_site_label_2
_geom_bond_distance
_geom_bond_site_symmetry_2
_geom_bond_publ_flag
Ni1 N3 1.9382(14) . ?
Ni1 N3 1.9382(14) 2_655 ?
Ni1 C1 1.8600(16) . ?
Ni1 C1 1.8600(16) 2_655 ?
S1 O2 1.4583(12) . ?
S1 O3 1.4576(13) . ?
S1 O1 1.4682(12) . ?
S1 C16 1.7933(16) . ?
O1S H1S 0.8200 . ?
O1S C1S 1.408(2) . ?
N2 C7 1.394(2) . ?
N2 C1 1.351(2) . ?
N2 C8 1.466(2) . ?
N1 C2 1.3978(19) . ?
N1 C14 1.466(2) . ?
N1 C1 1.350(2) . ?
N3 C9 1.354(2) . ?
N3 C13 1.353(2) . ?
C2 C3 1.392(2) . ?
C2 C7 1.396(2) . ?
C16 H16A 0.9700 . ?
C16 H16B 0.9700 . ?
C16 C15 1.528(2) . ?
C6 H6 0.9300 . ?
C6 C5 1.388(2) . ?
C6 C7 1.394(2) . ?
C3 H3 0.9300 . ?
C3 C4 1.388(2) . ?
C15 H15A 0.9700 . ?
C15 H15B 0.9700 . ?
C15 C14 1.525(2) . ?
C14 H14A 0.9700 . ?
C14 H14B 0.9700 . ?
C5 H5 0.9300 . ?
C5 C4 1.402(2) . ?
C4 H4 0.9300 . ?
C10 H10 0.9300 . ?
C10 C11 1.389(2) . ?
C10 C9 1.385(2) . ?
C11 H11 0.9300 . ?
C11 C12 1.382(3) . ?
C9 C8 1.508(2) . ?
C13 H13 0.9300 . ?
C13 C12 1.382(2) . ?
C8 H8A 0.9700 . ?
C8 H8B 0.9700 . ?
C12 H12 0.9300 . ?
C1S H1SA 0.9600 . ?
C1S H1SB 0.9600 . ?
C1S H1SC 0.9600 . ?

loop_
_smtbx_masks_void_nr
_smtbx_masks_void_average_x
_smtbx_masks_void_average_y
_smtbx_masks_void_average_z
_smtbx_masks_void_volume
_smtbx_masks_void_count_electrons
_smtbx_masks_void_content
1 0.000 0.399 0.250 42.5 16.1 ?
2 0.000 0.601 0.750 42.5 15.6 ?
3 0.500 0.101 0.750 42.5 15.6 ?
4 0.500 0.899 0.250 42.5 16.1 ?
